data_4026524
loop_
_publ_author_name
'Xiaotao Zhuo'
'Kai Xiang'
'Fu-Min Zhang'
'Yong-Qiang Tu'

_publ_section_title
;
 Total Synthesis of (+)-Przewalskin B
;
_journal_name_full 'Journal of Organic Chemistry'
_journal_page_first 6918
_journal_page_last 6924
_journal_paper_doi 10.1021/jo201111w
_journal_volume 76
_journal_year 2011
_chemical_formula_sum 'C17 H20 O3'
_chemical_formula_weight 272.33
_chemical_name_systematic
; 
 ? 
;
_space_group_IT_number 4
_symmetry_cell_setting monoclinic
_symmetry_space_group_name_Hall 'P 2yb'
_symmetry_space_group_name_H-M 'P 1 21 1'
_atom_sites_solution_hydrogens geom
_atom_sites_solution_primary direct
_atom_sites_solution_secondary difmap
_audit_creation_method SHELXL-97
_cell_angle_alpha 90.00
_cell_angle_beta 98.936(5)
_cell_angle_gamma 90.00
_cell_formula_units_Z 2
_cell_length_a 6.6621(6)
_cell_length_b 6.6337(6)
_cell_length_c 16.6396(14)
_cell_measurement_reflns_used 1205
_cell_measurement_temperature 296(2)
_cell_measurement_theta_max 21.78
_cell_measurement_theta_min 2.48
_cell_volume 726.45(11)
_computing_cell_refinement 'Bruker SAINT'
_computing_data_collection 'Bruker APEX2'
_computing_data_reduction 'Bruker SAINT'
_computing_molecular_graphics 'Bruker SHELXTL'
_computing_publication_material 'Bruker SHELXTL'
_computing_structure_refinement 'SHELXL-97 (Sheldrick, 2008)'
_computing_structure_solution 'SHELXS-97 (Sheldrick, 2008)'
_diffrn_ambient_temperature 296(2)
_diffrn_measured_fraction_theta_full 0.996
_diffrn_measured_fraction_theta_max 0.996
_diffrn_measurement_device_type 'Bruker APEX-II CCD'
_diffrn_measurement_method '\f and \w scans'
_diffrn_radiation_monochromator graphite
_diffrn_radiation_source 'fine-focus sealed tube'
_diffrn_radiation_type MoK\a
_diffrn_radiation_wavelength 0.71073
_diffrn_reflns_av_R_equivalents 0.0205
_diffrn_reflns_av_sigmaI/netI 0.0392
_diffrn_reflns_limit_h_max 8
_diffrn_reflns_limit_h_min -5
_diffrn_reflns_limit_k_max 8
_diffrn_reflns_limit_k_min -8
_diffrn_reflns_limit_l_max 20
_diffrn_reflns_limit_l_min -19
_diffrn_reflns_number 4127
_diffrn_reflns_theta_full 25.99
_diffrn_reflns_theta_max 25.99
_diffrn_reflns_theta_min 2.48
_exptl_absorpt_coefficient_mu 0.084
_exptl_absorpt_correction_T_max 0.9760
_exptl_absorpt_correction_T_min 0.9712
_exptl_absorpt_correction_type multi-scan
_exptl_crystal_density_diffrn 1.245
_exptl_crystal_F_000 292
_exptl_crystal_size_max 0.35
_exptl_crystal_size_mid 0.33
_exptl_crystal_size_min 0.29
_refine_diff_density_max 0.222
_refine_diff_density_min -0.117
_refine_diff_density_rms 0.031
_refine_ls_abs_structure_details 'Flack H D (1983), Acta Cryst. A39, 876-881'
_refine_ls_abs_structure_Flack 0.7(19)
_refine_ls_extinction_coef 0.023(6)
_refine_ls_extinction_expression Fc^*^=kFc[1+0.001xFc^2^\l^3^/sin(2\q)]^-1/4^
_refine_ls_extinction_method SHELXL
_refine_ls_goodness_of_fit_ref 1.035
_refine_ls_hydrogen_treatment constr
_refine_ls_matrix_type full
_refine_ls_number_parameters 184
_refine_ls_number_reflns 2800
_refine_ls_number_restraints 1
_refine_ls_restrained_S_all 1.034
_refine_ls_R_factor_all 0.0657
_refine_ls_R_factor_gt 0.0477
_refine_ls_shift/su_max 0.000
_refine_ls_shift/su_mean 0.000
_refine_ls_structure_factor_coef Fsqd
_refine_ls_weighting_details 'calc w=1/[\s^2^(Fo^2^)+(0.0669P)^2^+0.0727P] where P=(Fo^2^+2Fc^2^)/3'
_refine_ls_weighting_scheme calc
_refine_ls_wR_factor_gt 0.1179
_refine_ls_wR_factor_ref 0.1316
_reflns_number_gt 2180
_reflns_number_total 2800
_reflns_threshold_expression >2sigma(I)
_cod_data_source_file jo201111w_si_001.cif
_cod_data_source_block p21
_cod_database_code 4026524

loop_
_symmetry_equiv_pos_as_xyz
'x, y, z'
'-x, y+1/2, -z'

loop_
_atom_site_label
_atom_site_type_symbol
_atom_site_fract_x
_atom_site_fract_y
_atom_site_fract_z
_atom_site_U_iso_or_equiv
_atom_site_adp_type
_atom_site_occupancy
_atom_site_symmetry_multiplicity
_atom_site_calc_flag
_atom_site_refinement_flags
C1 C -0.4357(4) 0.4833(4) 0.05613(16) 0.0530(6) Uani 1 1 d .
C2 C -0.3137(3) 0.4947(4) 0.14160(14) 0.0456(6) Uani 1 1 d .
H2 H -0.3586 0.3964 0.1790 0.055 Uiso 1 1 calc R
C3 C -0.3230(5) 0.7101(5) 0.17123(16) 0.0575(7) Uani 1 1 d .
C4 C 0.0166(4) 0.6382(4) 0.18256(16) 0.0471(6) Uani 1 1 d .
H4 H 0.1298 0.6891 0.1572 0.057 Uiso 1 1 calc R
C5 C -0.0920(3) 0.4654(4) 0.13037(13) 0.0411(5) Uani 1 1 d .
C6 C -0.1037(4) 0.4966(5) 0.03982(14) 0.0492(6) Uani 1 1 d .
H6 H 0.0104 0.5141 0.0147 0.059 Uiso 1 1 calc R
C7 C -0.2906(4) 0.4967(5) -0.00022(15) 0.0518(6) Uani 1 1 d .
H7 H -0.3246 0.5043 -0.0565 0.062 Uiso 1 1 calc R
C8 C 0.0938(4) 0.5728(4) 0.26869(15) 0.0448(6) Uani 1 1 d .
C9 C 0.0394(4) 0.6620(5) 0.33271(17) 0.0615(8) Uani 1 1 d .
H9 H -0.0467 0.7729 0.3242 0.074 Uiso 1 1 calc R
C10 C 0.1085(5) 0.5947(6) 0.41842(19) 0.0779(10) Uani 1 1 d .
H10A H -0.0059 0.5976 0.4481 0.094 Uiso 1 1 calc R
H10B H 0.2103 0.6878 0.4447 0.094 Uiso 1 1 calc R
C11 C 0.1966(5) 0.3845(6) 0.42202(18) 0.0771(10) Uani 1 1 d .
H11A H 0.0863 0.2878 0.4125 0.093 Uiso 1 1 calc R
H11B H 0.2702 0.3608 0.4762 0.093 Uiso 1 1 calc R
C12 C 0.3388(4) 0.3490(5) 0.36051(16) 0.0579(7) Uani 1 1 d .
C13 C 0.2231(4) 0.3864(4) 0.27368(15) 0.0462(6) Uani 1 1 d .
H13 H 0.3245 0.4055 0.2375 0.055 Uiso 1 1 calc R
C14 C 0.0805(5) 0.2139(4) 0.23823(16) 0.0565(7) Uani 1 1 d .
H14A H 0.1541 0.0872 0.2429 0.068 Uiso 1 1 calc R
H14B H -0.0320 0.2026 0.2686 0.068 Uiso 1 1 calc R
C15 C 0.0013(4) 0.2566(4) 0.15037(15) 0.0509(7) Uani 1 1 d .
H15A H -0.1008 0.1560 0.1313 0.061 Uiso 1 1 calc R
H15B H 0.1122 0.2389 0.1195 0.061 Uiso 1 1 calc R
C16 C 0.5158(5) 0.5005(7) 0.37546(19) 0.0778(10) Uani 1 1 d .
H16A H 0.4656 0.6338 0.3618 0.117 Uiso 1 1 calc R
H16B H 0.6160 0.4657 0.3422 0.117 Uiso 1 1 calc R
H16C H 0.5760 0.4966 0.4317 0.117 Uiso 1 1 calc R
C17 C 0.4290(6) 0.1391(6) 0.3695(2) 0.0928(13) Uani 1 1 d .
H17A H 0.5142 0.1274 0.4214 0.139 Uiso 1 1 calc R
H17B H 0.5083 0.1153 0.3270 0.139 Uiso 1 1 calc R
H17C H 0.3216 0.0415 0.3659 0.139 Uiso 1 1 calc R
O1 O -0.6181(3) 0.4700(5) 0.04121(14) 0.0842(7) Uani 1 1 d .
O2 O -0.4707(4) 0.8029(4) 0.18110(14) 0.0832(7) Uani 1 1 d .
O3 O -0.1364(3) 0.7919(3) 0.18088(12) 0.0647(6) Uani 1 1 d .

loop_
_atom_site_aniso_label
_atom_site_aniso_U_11
_atom_site_aniso_U_22
_atom_site_aniso_U_33
_atom_site_aniso_U_23
_atom_site_aniso_U_13
_atom_site_aniso_U_12
C1 0.0389(13) 0.0531(15) 0.0646(16) -0.0020(15) 0.0009(11) -0.0098(13)
C2 0.0403(12) 0.0504(14) 0.0476(13) 0.0038(12) 0.0113(10) -0.0064(12)
C3 0.0606(18) 0.0586(17) 0.0502(16) -0.0031(13) -0.0008(14) 0.0114(14)
C4 0.0441(14) 0.0418(14) 0.0522(15) 0.0047(11) -0.0025(11) -0.0104(11)
C5 0.0362(11) 0.0453(14) 0.0405(12) 0.0049(11) 0.0020(9) -0.0077(11)
C6 0.0437(13) 0.0595(16) 0.0438(13) 0.0066(13) 0.0050(10) -0.0058(13)
C7 0.0517(14) 0.0592(16) 0.0416(13) 0.0063(13) -0.0020(11) -0.0066(14)
C8 0.0406(13) 0.0455(14) 0.0468(14) -0.0034(11) 0.0019(11) -0.0105(11)
C9 0.0605(18) 0.065(2) 0.0563(17) -0.0152(14) 0.0012(14) -0.0012(14)
C10 0.078(2) 0.102(3) 0.0538(19) -0.0197(18) 0.0125(16) 0.001(2)
C11 0.083(2) 0.102(3) 0.0433(16) 0.0080(16) 0.0013(15) -0.023(2)
C12 0.0589(17) 0.0689(19) 0.0425(15) 0.0058(14) -0.0029(13) -0.0003(14)
C13 0.0469(14) 0.0531(15) 0.0368(12) 0.0023(10) 0.0006(10) 0.0007(11)
C14 0.0670(19) 0.0456(15) 0.0538(16) 0.0008(12) -0.0006(13) -0.0004(13)
C15 0.0530(17) 0.0461(15) 0.0500(15) -0.0034(12) -0.0034(12) -0.0012(12)
C16 0.0618(17) 0.105(3) 0.0612(18) -0.001(2) -0.0073(14) -0.018(2)
C17 0.112(3) 0.084(3) 0.070(2) 0.0109(18) -0.027(2) 0.023(2)
O1 0.0373(10) 0.1125(19) 0.0993(16) -0.0092(16) -0.0001(10) -0.0158(13)
O2 0.0791(15) 0.0900(18) 0.0787(15) -0.0137(13) 0.0067(11) 0.0329(14)
O3 0.0679(13) 0.0394(10) 0.0783(13) -0.0010(10) -0.0154(10) -0.0002(10)

loop_
_atom_type_symbol
_atom_type_description
_atom_type_scat_dispersion_real
_atom_type_scat_dispersion_imag
_atom_type_scat_source
C C 0.0033 0.0016 'International Tables Vol C Tables 4.2.6.8 and 6.1.1.4'
H H 0.0000 0.0000 'International Tables Vol C Tables 4.2.6.8 and 6.1.1.4'
O O 0.0106 0.0060 'International Tables Vol C Tables 4.2.6.8 and 6.1.1.4'

loop_
_geom_angle_atom_site_label_1
_geom_angle_atom_site_label_2
_geom_angle_atom_site_label_3
_geom_angle
O1 C1 C7 128.6(2)
O1 C1 C2 124.7(2)
C7 C1 C2 106.71(19)
C3 C2 C1 107.9(2)
C3 C2 C5 104.4(2)
C1 C2 C5 105.32(18)
C3 C2 H2 112.9
C1 C2 H2 112.9
C5 C2 H2 112.9
O2 C3 O3 122.9(3)
O2 C3 C2 127.4(3)
O3 C3 C2 109.6(2)
O3 C4 C8 111.0(2)
O3 C4 C5 104.25(18)
C8 C4 C5 112.38(19)
O3 C4 H4 109.7
C8 C4 H4 109.7
C5 C4 H4 109.7
C6 C5 C2 101.73(18)
C6 C5 C15 107.3(2)
C2 C5 C15 117.1(2)
C6 C5 C4 113.9(2)
C2 C5 C4 102.31(19)
C15 C5 C4 114.13(18)
C7 C6 C5 113.7(2)
C7 C6 H6 123.1
C5 C6 H6 123.1
C6 C7 C1 110.2(2)
C6 C7 H7 124.9
C1 C7 H7 124.9
C9 C8 C13 123.5(2)
C9 C8 C4 122.9(3)
C13 C8 C4 113.4(2)
C8 C9 C10 123.6(3)
C8 C9 H9 118.2
C10 C9 H9 118.2
C9 C10 C11 111.9(3)
C9 C10 H10A 109.2
C11 C10 H10A 109.2
C9 C10 H10B 109.2
C11 C10 H10B 109.2
H10A C10 H10B 107.9
C10 C11 C12 113.3(3)
C10 C11 H11A 108.9
C12 C11 H11A 108.9
C10 C11 H11B 108.9
C12 C11 H11B 108.9
H11A C11 H11B 107.7
C17 C12 C11 110.8(3)
C17 C12 C16 107.6(3)
C11 C12 C16 109.4(3)
C17 C12 C13 111.9(2)
C11 C12 C13 109.4(2)
C16 C12 C13 107.7(2)
C8 C13 C14 105.97(19)
C8 C13 C12 112.4(2)
C14 C13 C12 115.2(2)
C8 C13 H13 107.7
C14 C13 H13 107.7
C12 C13 H13 107.7
C15 C14 C13 109.5(2)
C15 C14 H14A 109.8
C13 C14 H14A 109.8
C15 C14 H14B 109.8
C13 C14 H14B 109.8
H14A C14 H14B 108.2
C14 C15 C5 116.8(2)
C14 C15 H15A 108.1
C5 C15 H15A 108.1
C14 C15 H15B 108.1
C5 C15 H15B 108.1
H15A C15 H15B 107.3
C12 C16 H16A 109.5
C12 C16 H16B 109.5
H16A C16 H16B 109.5
C12 C16 H16C 109.5
H16A C16 H16C 109.5
H16B C16 H16C 109.5
C12 C17 H17A 109.5
C12 C17 H17B 109.5
H17A C17 H17B 109.5
C12 C17 H17C 109.5
H17A C17 H17C 109.5
H17B C17 H17C 109.5
C3 O3 C4 110.8(2)

loop_
_geom_bond_atom_site_label_1
_geom_bond_atom_site_label_2
_geom_bond_distance
C1 O1 1.205(3)
C1 C7 1.450(4)
C1 C2 1.526(3)
C2 C3 1.516(4)
C2 C5 1.530(3)
C2 H2 0.9800
C3 O2 1.194(3)
C3 O3 1.343(4)
C4 O3 1.439(3)
C4 C8 1.509(4)
C4 C5 1.548(3)
C4 H4 0.9800
C5 C6 1.511(3)
C5 C15 1.534(4)
C6 C7 1.318(3)
C6 H6 0.9300
C7 H7 0.9300
C8 C9 1.318(4)
C8 C13 1.502(3)
C9 C10 1.497(4)
C9 H9 0.9300
C10 C11 1.510(5)
C10 H10A 0.9700
C10 H10B 0.9700
C11 C12 1.517(5)
C11 H11A 0.9700
C11 H11B 0.9700
C12 C17 1.515(4)
C12 C16 1.540(4)
C12 C13 1.548(3)
C13 C14 1.544(4)
C13 H13 0.9800
C14 C15 1.502(3)
C14 H14A 0.9700
C14 H14B 0.9700
C15 H15A 0.9700
C15 H15B 0.9700
C16 H16A 0.9600
C16 H16B 0.9600
C16 H16C 0.9600
C17 H17A 0.9600
C17 H17B 0.9600
C17 H17C 0.9600

loop_
_geom_torsion_atom_site_label_1
_geom_torsion_atom_site_label_2
_geom_torsion_atom_site_label_3
_geom_torsion_atom_site_label_4
_geom_torsion
O1 C1 C2 C3 -80.5(4)
C7 C1 C2 C3 98.2(3)
O1 C1 C2 C5 168.5(3)
C7 C1 C2 C5 -12.9(3)
C1 C2 C3 O2 61.3(4)
C5 C2 C3 O2 172.9(3)
C1 C2 C3 O3 -114.9(2)
C5 C2 C3 O3 -3.2(3)
C3 C2 C5 C6 -98.9(2)
C1 C2 C5 C6 14.6(3)
C3 C2 C5 C15 144.6(2)
C1 C2 C5 C15 -101.9(2)
C3 C2 C5 C4 19.1(2)
C1 C2 C5 C4 132.6(2)
O3 C4 C5 C6 80.7(3)
C8 C4 C5 C6 -159.0(2)
O3 C4 C5 C2 -28.2(2)
C8 C4 C5 C2 92.0(2)
O3 C4 C5 C15 -155.6(2)
C8 C4 C5 C15 -35.4(3)
C2 C5 C6 C7 -12.6(3)
C15 C5 C6 C7 110.8(3)
C4 C5 C6 C7 -121.9(3)
C5 C6 C7 C1 4.8(4)
O1 C1 C7 C6 -176.1(3)
C2 C1 C7 C6 5.4(3)
O3 C4 C8 C9 -6.1(3)
C5 C4 C8 C9 -122.4(3)
O3 C4 C8 C13 168.87(19)
C5 C4 C8 C13 52.6(3)
C13 C8 C9 C10 3.2(4)
C4 C8 C9 C10 177.7(3)
C8 C9 C10 C11 -15.8(4)
C9 C10 C11 C12 44.0(4)
C10 C11 C12 C17 177.6(3)
C10 C11 C12 C16 59.1(4)
C10 C11 C12 C13 -58.6(3)
C9 C8 C13 C14 108.9(3)
C4 C8 C13 C14 -66.1(3)
C9 C8 C13 C12 -17.7(3)
C4 C8 C13 C12 167.3(2)
C17 C12 C13 C8 166.9(3)
C11 C12 C13 C8 43.7(3)
C16 C12 C13 C8 -75.1(3)
C17 C12 C13 C14 45.4(4)
C11 C12 C13 C14 -77.8(3)
C16 C12 C13 C14 163.4(3)
C8 C13 C14 C15 62.9(3)
C12 C13 C14 C15 -172.1(2)
C13 C14 C15 C5 -50.7(3)
C6 C5 C15 C14 163.8(2)
C2 C5 C15 C14 -82.8(3)
C4 C5 C15 C14 36.6(3)
O2 C3 O3 C4 167.5(3)
C2 C3 O3 C4 -16.1(3)
C8 C4 O3 C3 -92.8(2)
C5 C4 O3 C3 28.4(3)
